data_4338156
loop_
_publ_author_name
'Ghosh, Pradip'
'Samanta, Subhas'
'Roy, Suman K.'
'Demeshko, Serhiy'
'Meyer, Franc'
'Goswami, Sreebrata'

_publ_section_title
;
 Introducing a new azoaromatic pincer ligand. Isolation and
 characterization of redox events in its ferrous complexes.
;
_journal_issue 9
_journal_name_full 'Inorganic chemistry'
_journal_page_first 4678
_journal_page_last 4686
_journal_paper_doi 10.1021/ic500355f
_journal_volume 53
_journal_year 2014
_chemical_formula_sum 'C17 H13 N5'
_chemical_formula_weight 287.32
_chemical_name_systematic
; 
 ? 
;
_space_group_IT_number 14
_symmetry_cell_setting monoclinic
_symmetry_space_group_name_Hall '-P 2ybc'
_symmetry_space_group_name_H-M 'P 1 21/c 1'
_atom_sites_solution_hydrogens geom
_atom_sites_solution_primary direct
_atom_sites_solution_secondary difmap
_audit_creation_method SHELXL-97
_cell_angle_alpha 90.00
_cell_angle_beta 96.343(6)
_cell_angle_gamma 90.00
_cell_formula_units_Z 8
_cell_length_a 6.1995(13)
_cell_length_b 19.910(4)
_cell_length_c 24.478(5)
_cell_measurement_temperature 293(2)
_cell_measurement_theta_max 17.2
_cell_measurement_theta_min 1.3
_cell_volume 3002.9(11)
_computing_structure_refinement 'SHELXL-97 (Sheldrick, 1997)'
_computing_structure_solution 'SHELXS-97 (Sheldrick, 1990)'
_diffrn_ambient_temperature 293(2)
_diffrn_measured_fraction_theta_full 1.000
_diffrn_measured_fraction_theta_max 1.000
_diffrn_radiation_monochromator graphite
_diffrn_radiation_source 'fine-focus sealed tube'
_diffrn_radiation_type MoK\a
_diffrn_radiation_wavelength 0.71073
_diffrn_reflns_av_R_equivalents 0.0620
_diffrn_reflns_av_sigmaI/netI 0.0345
_diffrn_reflns_limit_h_max 4
_diffrn_reflns_limit_h_min -5
_diffrn_reflns_limit_k_max 16
_diffrn_reflns_limit_k_min -16
_diffrn_reflns_limit_l_max 20
_diffrn_reflns_limit_l_min -20
_diffrn_reflns_number 12061
_diffrn_reflns_theta_full 17.24
_diffrn_reflns_theta_max 17.24
_diffrn_reflns_theta_min 1.32
_exptl_absorpt_coefficient_mu 0.080
_exptl_absorpt_correction_T_max 0.990
_exptl_absorpt_correction_T_min 0.986
_exptl_absorpt_correction_type empirical
_exptl_absorpt_process_details SADABS
_exptl_crystal_colour orange
_exptl_crystal_density_diffrn 1.271
_exptl_crystal_density_method 'not measured'
_exptl_crystal_description palate
_exptl_crystal_F_000 1200
_exptl_crystal_size_max 0.17
_exptl_crystal_size_mid 0.15
_exptl_crystal_size_min 0.12
_refine_diff_density_max 0.129
_refine_diff_density_min -0.095
_refine_diff_density_rms 0.023
_refine_ls_extinction_method none
_refine_ls_goodness_of_fit_ref 0.995
_refine_ls_hydrogen_treatment constr
_refine_ls_matrix_type full
_refine_ls_number_parameters 397
_refine_ls_number_reflns 1830
_refine_ls_number_restraints 0
_refine_ls_restrained_S_all 0.995
_refine_ls_R_factor_all 0.0709
_refine_ls_R_factor_gt 0.0363
_refine_ls_shift/su_max 0.106
_refine_ls_shift/su_mean 0.024
_refine_ls_structure_factor_coef Fsqd
_refine_ls_weighting_details 'calc w=1/[\s^2^(Fo^2^)+(0.0335P)^2^+1.1759P] where P=(Fo^2^+2Fc^2^)/3'
_refine_ls_weighting_scheme calc
_refine_ls_wR_factor_gt 0.0729
_refine_ls_wR_factor_ref 0.0875
_reflns_number_gt 1191
_reflns_number_total 1830
_reflns_threshold_expression >2sigma(I)
_cod_data_source_file ic500355f_si_002.cif
_cod_data_source_block L
_cod_depositor_comments
;
The following automatic conversions were performed:

'_symmetry_cell_setting' value 'Monoclinic' changed to 'monoclinic'
according to
/usr/data/users/saulius/crontab/automatic-downloads/rss-feeds/ACS/lib/dictionaries/cif_core.dic
dictionary named 'cif_core.dic' version 2.4.2 from
2011-04-26.

'_exptl_absorpt_correction_type' value 'EMPIRICAL'
changed to 'empirical' according to
/usr/data/users/saulius/crontab/automatic-downloads/rss-feeds/ACS/lib/dictionaries/cif_core.dic
dictionary named 'cif_core.dic' version 2.4.2 from 2011-04-26.

Automatic conversion script
Id: cif_fix_values 2281 2013-09-26 08:29:07Z andrius 

 Adding full bibliography for 4338156--4338158.cif.
;
_cod_original_cell_volume 3002.8(11)
_cod_original_sg_symbol_H-M P21/c
_cod_database_code 4338156

loop_
_symmetry_equiv_pos_as_xyz
'x, y, z'
'-x, y+1/2, -z+1/2'
'-x, -y, -z'
'x, -y-1/2, z-1/2'

loop_
_atom_site_label
_atom_site_type_symbol
_atom_site_fract_x
_atom_site_fract_y
_atom_site_fract_z
_atom_site_U_iso_or_equiv
_atom_site_adp_type
_atom_site_occupancy
_atom_site_symmetry_multiplicity
_atom_site_calc_flag
_atom_site_refinement_flags
N5 N 1.0587(7) 0.5592(3) 0.1541(2) 0.0561(13) Uani 1 1 d .
N3 N 0.9475(7) 0.4429(3) 0.0545(3) 0.0461(12) Uani 1 1 d .
N2 N 0.8887(7) 0.3671(3) -0.0165(2) 0.0513(12) Uani 1 1 d .
N7 N 0.1133(7) 0.2408(3) 0.5941(2) 0.0540(13) Uani 1 1 d .
N9 N 0.1824(8) 0.0925(3) 0.7376(2) 0.0578(14) Uani 1 1 d .
N4 N 0.9515(7) 0.5182(3) 0.1258(2) 0.0542(13) Uani 1 1 d .
N6 N 0.0066(7) 0.2853(3) 0.5679(2) 0.0570(13) Uani 1 1 d .
N8 N 0.1207(6) 0.1664(3) 0.6655(3) 0.0453(12) Uani 1 1 d .
C29 C 0.2515(14) 0.0171(4) 0.8047(2) 0.0505(15) Uani 1 1 d .
N1 N 0.9721(7) 0.3253(3) -0.0452(2) 0.0545(13) Uani 1 1 d .
C12 C 0.9438(13) 0.5953(4) 0.1919(2) 0.0448(14) Uani 1 1 d .
N10 N 0.1002(8) 0.0517(3) 0.7665(2) 0.0612(14) Uani 1 1 d .
C1 C 0.6106(15) 0.3105(3) -0.0972(3) 0.0553(15) Uani 1 1 d .
H1 H 0.5570 0.3484 -0.0810 0.066 Uiso 1 1 calc R
C6 C 0.8219(13) 0.2892(4) -0.0824(2) 0.0458(14) Uani 1 1 d .
C10 C 1.2975(15) 0.4837(3) 0.0892(2) 0.0562(16) Uani 1 1 d .
H10 H 1.3811 0.5113 0.1138 0.067 Uiso 1 1 calc R
C18 C 0.1268(14) 0.3219(4) 0.5309(2) 0.0545(16) Uani 1 1 d .
C7 C 1.0400(15) 0.4058(3) 0.0195(3) 0.0458(15) Uani 1 1 d .
C24 C -0.0085(16) 0.2021(3) 0.6301(3) 0.0460(15) Uani 1 1 d .
C8 C 1.2630(17) 0.4045(3) 0.0169(2) 0.0578(16) Uani 1 1 d .
H8 H 1.3229 0.3773 -0.0084 0.069 Uiso 1 1 calc R
C34 C 0.4658(16) 0.0360(3) 0.8182(3) 0.0586(16) Uani 1 1 d .
H34 H 0.5217 0.0732 0.8016 0.070 Uiso 1 1 calc R
C5 C 0.9015(9) 0.2340(4) -0.1063(3) 0.0553(15) Uani 1 1 d .
H5 H 1.0441 0.2206 -0.0962 0.066 Uiso 1 1 calc R
C30 C 0.1728(10) -0.0389(5) 0.8285(3) 0.0688(17) Uani 1 1 d .
H30 H 0.0290 -0.0517 0.8194 0.083 Uiso 1 1 calc R
C11 C 1.0729(16) 0.4813(3) 0.0889(3) 0.0434(15) Uani 1 1 d .
C17 C 0.7432(13) 0.5761(3) 0.2072(3) 0.0543(15) Uani 1 1 d .
H17 H 0.6721 0.5386 0.1913 0.065 Uiso 1 1 calc R
C23 C 0.0284(9) 0.3802(5) 0.5107(3) 0.0710(17) Uani 1 1 d .
H23 H -0.1050 0.3931 0.5214 0.085 Uiso 1 1 calc R
C19 C 0.3241(14) 0.3018(3) 0.5147(3) 0.0660(17) Uani 1 1 d .
H19 H 0.3894 0.2621 0.5280 0.079 Uiso 1 1 calc R
C28 C 0.0261(15) 0.1281(3) 0.7001(3) 0.0468(15) Uani 1 1 d .
C25 C -0.2347(15) 0.2016(3) 0.6264(2) 0.0591(16) Uani 1 1 d .
H25 H -0.3186 0.2274 0.6005 0.071 Uiso 1 1 calc R
C15 C 0.7555(15) 0.6695(4) 0.2682(2) 0.0669(17) Uani 1 1 d .
H15 H 0.6918 0.6949 0.2939 0.080 Uiso 1 1 calc R
C33 C 0.5944(9) -0.0008(5) 0.8563(3) 0.0699(17) Uani 1 1 d .
H33 H 0.7372 0.0123 0.8665 0.084 Uiso 1 1 calc R
C31 C 0.3046(19) -0.0762(3) 0.8656(3) 0.0773(19) Uani 1 1 d .
H31 H 0.2510 -0.1145 0.8810 0.093 Uiso 1 1 calc R
C27 C -0.1970(16) 0.1235(3) 0.6998(2) 0.0605(16) Uani 1 1 d .
H27 H -0.2572 0.0953 0.7243 0.073 Uiso 1 1 calc R
C21 C 0.3235(18) 0.4000(5) 0.4592(2) 0.096(2) Uani 1 1 d .
H21 H 0.3911 0.4268 0.4350 0.115 Uiso 1 1 calc R
C13 C 1.0466(8) 0.6511(4) 0.2149(3) 0.0549(15) Uani 1 1 d .
H13 H 1.1812 0.6636 0.2049 0.066 Uiso 1 1 calc R
C32 C 0.5133(17) -0.0570(4) 0.8798(2) 0.0772(19) Uani 1 1 d .
H32 H 0.6019 -0.0820 0.9054 0.093 Uiso 1 1 calc R
C3 C 0.5625(15) 0.2188(4) -0.1599(2) 0.0696(17) Uani 1 1 d .
H3 H 0.4738 0.1949 -0.1862 0.084 Uiso 1 1 calc R
C4 C 0.7724(16) 0.1980(3) -0.1451(3) 0.0676(17) Uani 1 1 d .
H4 H 0.8261 0.1600 -0.1611 0.081 Uiso 1 1 calc R
C14 C 0.9522(14) 0.6882(3) 0.2526(3) 0.0632(17) Uani 1 1 d .
H14 H 1.0217 0.7263 0.2678 0.076 Uiso 1 1 calc R
C16 C 0.6515(8) 0.6131(4) 0.2458(3) 0.0608(16) Uani 1 1 d .
H16 H 0.5190 0.6001 0.2569 0.073 Uiso 1 1 calc R
C20 C 0.4215(10) 0.3416(5) 0.4787(3) 0.082(2) Uani 1 1 d .
H20 H 0.5541 0.3290 0.4675 0.098 Uiso 1 1 calc R
C9 C 1.3925(9) 0.4446(4) 0.0527(4) 0.0620(16) Uani 1 1 d .
H9 H 1.5422 0.4451 0.0520 0.074 Uiso 1 1 calc R
C26 C -0.3278(10) 0.1613(4) 0.6627(4) 0.0638(16) Uani 1 1 d .
H26 H -0.4779 0.1596 0.6621 0.077 Uiso 1 1 calc R
C2 C 0.4829(9) 0.2749(4) -0.1359(3) 0.0620(16) Uani 1 1 d .
H2 H 0.3409 0.2886 -0.1462 0.074 Uiso 1 1 calc R
C22 C 0.1287(17) 0.4192(3) 0.4747(3) 0.090(2) Uani 1 1 d .
H22 H 0.0634 0.4586 0.4609 0.108 Uiso 1 1 calc R

loop_
_atom_site_aniso_label
_atom_site_aniso_U_11
_atom_site_aniso_U_22
_atom_site_aniso_U_33
_atom_site_aniso_U_23
_atom_site_aniso_U_13
_atom_site_aniso_U_12
N5 0.067(4) 0.042(3) 0.058(4) -0.010(3) 0.003(3) -0.008(3)
N3 0.056(4) 0.044(3) 0.040(3) -0.009(3) 0.012(4) 0.002(4)
N2 0.055(4) 0.055(3) 0.044(3) -0.013(3) 0.009(3) -0.004(3)
N7 0.063(4) 0.049(3) 0.048(3) 0.005(3) 0.000(3) 0.007(3)
N9 0.065(4) 0.053(4) 0.055(4) 0.012(3) 0.009(3) 0.002(3)
N4 0.066(4) 0.041(3) 0.054(4) -0.013(3) -0.001(3) -0.003(3)
N6 0.067(4) 0.046(4) 0.057(3) 0.002(3) 0.003(3) 0.001(3)
N8 0.048(4) 0.044(3) 0.043(3) 0.006(3) 0.003(4) 0.006(4)
C29 0.063(8) 0.042(6) 0.046(4) 0.001(4) 0.004(5) 0.006(4)
N1 0.066(4) 0.051(4) 0.047(3) -0.008(3) 0.011(3) 0.006(3)
C12 0.054(6) 0.043(5) 0.037(4) -0.008(4) 0.002(4) 0.010(4)
N10 0.075(4) 0.054(4) 0.055(4) 0.006(3) 0.010(3) -0.003(3)
C1 0.056(6) 0.064(5) 0.044(5) 0.000(4) -0.003(4) 0.003(5)
C6 0.055(7) 0.043(6) 0.038(4) -0.008(4) 0.000(4) -0.011(4)
C10 0.036(6) 0.061(5) 0.070(5) -0.003(4) 0.000(4) -0.003(4)
C18 0.066(6) 0.047(6) 0.048(4) 0.012(4) -0.004(5) -0.010(5)
C7 0.047(7) 0.045(5) 0.045(5) 0.001(4) 0.001(4) -0.002(4)
C24 0.061(7) 0.043(4) 0.034(5) 0.001(4) 0.008(4) -0.006(4)
C8 0.059(7) 0.058(5) 0.057(5) -0.007(4) 0.008(4) 0.000(4)
C34 0.059(6) 0.060(5) 0.058(5) -0.001(4) 0.010(4) -0.006(5)
C5 0.068(5) 0.047(5) 0.050(4) -0.008(3) 0.002(5) -0.007(5)
C30 0.066(5) 0.066(6) 0.075(5) 0.010(4) 0.008(5) 0.000(6)
C11 0.066(7) 0.033(4) 0.030(4) -0.009(4) 0.001(5) 0.002(4)
C17 0.056(6) 0.053(4) 0.054(5) -0.002(4) 0.006(3) -0.003(4)
C23 0.083(5) 0.072(6) 0.059(5) 0.007(4) 0.015(4) 0.002(6)
C19 0.057(6) 0.073(5) 0.068(5) -0.006(5) 0.008(4) -0.001(5)
C28 0.055(7) 0.042(4) 0.045(5) -0.002(4) 0.012(5) 0.001(4)
C25 0.039(7) 0.069(5) 0.067(5) 0.002(4) -0.006(4) 0.008(4)
C15 0.081(7) 0.069(6) 0.052(4) -0.007(4) 0.013(5) 0.013(4)
C33 0.062(5) 0.083(6) 0.063(5) -0.005(4) -0.004(5) 0.015(5)
C31 0.093(7) 0.069(5) 0.073(6) 0.008(5) 0.021(5) -0.003(6)
C27 0.051(6) 0.066(5) 0.066(5) 0.003(4) 0.017(4) -0.008(4)
C21 0.134(9) 0.087(7) 0.068(5) 0.014(5) 0.024(6) -0.025(5)
C13 0.060(4) 0.054(5) 0.051(4) -0.011(3) 0.006(4) -0.001(5)
C32 0.105(8) 0.066(6) 0.060(4) 0.016(5) 0.008(5) 0.028(5)
C3 0.069(7) 0.064(6) 0.073(5) -0.003(4) -0.009(4) -0.010(4)
C4 0.079(6) 0.046(4) 0.078(5) -0.016(4) 0.009(4) -0.002(5)
C14 0.069(6) 0.058(5) 0.063(5) -0.011(4) 0.007(4) -0.003(5)
C16 0.048(4) 0.076(6) 0.060(5) 0.011(4) 0.014(4) 0.006(5)
C20 0.080(5) 0.096(7) 0.073(5) -0.010(4) 0.026(5) -0.029(6)
C9 0.044(5) 0.070(4) 0.074(5) 0.001(4) 0.014(5) 0.004(5)
C26 0.040(5) 0.074(5) 0.078(5) 0.007(4) 0.008(5) -0.009(5)
C2 0.044(4) 0.072(5) 0.069(5) 0.013(4) -0.002(5) 0.005(5)
C22 0.124(7) 0.074(6) 0.075(6) 0.009(5) 0.022(5) 0.006(6)

loop_
_atom_type_symbol
_atom_type_description
_atom_type_scat_dispersion_real
_atom_type_scat_dispersion_imag
_atom_type_scat_source
C C 0.0033 0.0016 'International Tables Vol C Tables 4.2.6.8 and 6.1.1.4'
H H 0.0000 0.0000 'International Tables Vol C Tables 4.2.6.8 and 6.1.1.4'
N N 0.0061 0.0033 'International Tables Vol C Tables 4.2.6.8 and 6.1.1.4'

loop_
_geom_angle_atom_site_label_1
_geom_angle_atom_site_label_2
_geom_angle_atom_site_label_3
_geom_angle
N4 N5 C12 115.3(5)
C7 N3 C11 118.2(5)
N1 N2 C7 115.0(6)
N6 N7 C24 114.3(6)
N10 N9 C28 113.6(6)
N5 N4 C11 114.1(6)
N7 N6 C18 113.9(5)
C24 N8 C28 116.8(5)
C30 C29 C34 119.8(6)
C30 C29 N10 115.6(8)
C34 C29 N10 124.6(8)
N2 N1 C6 114.7(5)
C13 C12 C17 120.1(5)
C13 C12 N5 115.7(7)
C17 C12 N5 124.2(7)
N9 N10 C29 114.5(6)
C2 C1 C6 118.7(5)
C5 C6 C1 120.8(5)
C5 C6 N1 116.0(8)
C1 C6 N1 123.0(7)
C9 C10 C11 118.6(5)
C23 C18 C19 120.7(6)
C23 C18 N6 114.5(8)
C19 C18 N6 124.8(8)
N3 C7 C8 123.4(5)
N3 C7 N2 113.6(8)
C8 C7 N2 123.1(8)
N8 C24 C25 124.7(5)
N8 C24 N7 111.5(8)
C25 C24 N7 123.7(8)
C9 C8 C7 118.2(5)
C33 C34 C29 119.2(5)
C6 C5 C4 120.4(5)
C31 C30 C29 120.4(6)
N3 C11 C10 122.7(5)
N3 C11 N4 112.5(8)
C10 C11 N4 124.8(8)
C16 C17 C12 119.3(5)
C22 C23 C18 119.5(6)
C20 C19 C18 118.8(6)
N8 C28 C27 123.2(6)
N8 C28 N9 112.0(8)
C27 C28 N9 124.8(8)
C26 C25 C24 117.1(5)
C14 C15 C16 120.2(5)
C34 C33 C32 120.4(6)
C32 C31 C30 120.0(6)
C26 C27 C28 118.9(5)
C22 C21 C20 120.8(7)
C14 C13 C12 120.2(5)
C31 C32 C33 120.2(6)
C2 C3 C4 120.4(5)
C3 C4 C5 119.1(5)
C15 C14 C13 120.2(5)
C17 C16 C15 120.0(5)
C21 C20 C19 120.2(7)
C10 C9 C8 118.9(5)
C27 C26 C25 119.3(5)
C1 C2 C3 120.6(5)
C21 C22 C23 120.0(7)

loop_
_geom_bond_atom_site_label_1
_geom_bond_atom_site_label_2
_geom_bond_distance
N5 N4 1.220(4)
N5 C12 1.423(6)
N3 C7 1.310(6)
N3 C11 1.323(6)
N2 N1 1.238(4)
N2 C7 1.438(6)
N7 N6 1.243(4)
N7 C24 1.443(6)
N9 N10 1.224(5)
N9 C28 1.446(6)
N4 C11 1.439(6)
N6 C18 1.434(6)
N8 C24 1.322(6)
N8 C28 1.323(6)
C29 C30 1.372(6)
C29 C34 1.385(6)
C29 N10 1.427(6)
N1 C6 1.424(6)
C12 C13 1.370(6)
C12 C17 1.391(6)
C1 C2 1.365(6)
C1 C6 1.386(6)
C6 C5 1.362(6)
C10 C9 1.368(6)
C10 C11 1.392(6)
C18 C23 1.377(6)
C18 C19 1.386(7)
C7 C8 1.392(6)
C24 C25 1.395(6)
C8 C9 1.377(6)
C34 C33 1.371(6)
C5 C4 1.375(6)
C30 C31 1.370(6)
C17 C16 1.370(6)
C23 C22 1.374(7)
C19 C20 1.374(7)
C28 C27 1.385(6)
C25 C26 1.370(6)
C15 C14 1.368(6)
C15 C16 1.378(6)
C33 C32 1.378(6)
C31 C32 1.357(7)
C27 C26 1.373(6)
C21 C22 1.360(7)
C21 C20 1.373(7)
C13 C14 1.363(6)
C3 C2 1.377(6)
C3 C4 1.376(6)
